data_4065476
loop_
_publ_author_name
'Mei, Liang-yong'
'Yuan, Zhi-liang'
'Shi, Min'

_publ_section_title
;
 Chiral Imidazoline--Phosphine Ligands for Palladium-Catalyzed Asymmetric
 Allylic Substitutions
;
_journal_issue 23
_journal_name_full Organometallics
_journal_page_first 6466
_journal_paper_doi 10.1021/om2008309
_journal_volume 30
_journal_year 2011
_chemical_absolute_configuration ad
_chemical_formula_sum 'C57 H44 Cl11 N2 O2 P Pd S'
_chemical_formula_weight 1348.32
_chemical_name_systematic
; 
 ? 
;
_space_group_IT_number 19
_symmetry_cell_setting orthorhombic
_symmetry_space_group_name_Hall 'P 2ac 2ab'
_symmetry_space_group_name_H-M 'P 21 21 21'
_atom_sites_solution_hydrogens geom
_atom_sites_solution_primary direct
_atom_sites_solution_secondary difmap
_audit_creation_method SHELXL-97
_cell_angle_alpha 90.00
_cell_angle_beta 90.00
_cell_angle_gamma 90.00
_cell_formula_units_Z 4
_cell_length_a 10.6194(9)
_cell_length_b 19.4491(16)
_cell_length_c 27.882(2)
_cell_measurement_reflns_used 9738
_cell_measurement_temperature 133(2)
_cell_measurement_theta_max 30.44
_cell_measurement_theta_min 2.19
_cell_volume 5758.7(8)
_computing_cell_refinement 'Bruker SAINT'
_computing_data_collection 'Bruker APEX2'
_computing_data_reduction 'Bruker SAINT'
_computing_molecular_graphics 'Bruker SHELXTL'
_computing_publication_material 'Bruker SHELXTL'
_computing_structure_refinement 'SHELXL-97 (Sheldrick, 1997)'
_computing_structure_solution 'SHELXS-97 (Sheldrick, 1990)'
_diffrn_ambient_temperature 133(2)
_diffrn_measured_fraction_theta_full 0.997
_diffrn_measured_fraction_theta_max 0.997
_diffrn_measurement_device_type 'Bruker APEX-II CCD'
_diffrn_measurement_method '\f and \w scans'
_diffrn_radiation_monochromator graphite
_diffrn_radiation_source 'fine-focus sealed tube'
_diffrn_radiation_type MoK\a
_diffrn_radiation_wavelength 0.71073
_diffrn_reflns_av_R_equivalents 0.0293
_diffrn_reflns_av_sigmaI/netI 0.0326
_diffrn_reflns_limit_h_max 13
_diffrn_reflns_limit_h_min -13
_diffrn_reflns_limit_k_max 24
_diffrn_reflns_limit_k_min -16
_diffrn_reflns_limit_l_max 35
_diffrn_reflns_limit_l_min -35
_diffrn_reflns_number 41931
_diffrn_reflns_theta_full 27.00
_diffrn_reflns_theta_max 27.00
_diffrn_reflns_theta_min 1.46
_diffrn_standards_number 0
_exptl_absorpt_coefficient_mu 0.941
_exptl_absorpt_correction_T_max 0.8955
_exptl_absorpt_correction_T_min 0.8197
_exptl_absorpt_correction_type multi-scan
_exptl_absorpt_process_details sadabs
_exptl_crystal_colour yellow
_exptl_crystal_density_diffrn 1.555
_exptl_crystal_density_method 'not measured'
_exptl_crystal_description block
_exptl_crystal_F_000 2720
_exptl_crystal_size_max 0.22
_exptl_crystal_size_mid 0.15
_exptl_crystal_size_min 0.12
_refine_diff_density_max 0.836
_refine_diff_density_min -0.668
_refine_diff_density_rms 0.061
_refine_ls_abs_structure_details 'Flack H D (1983), Acta Cryst. A39, 876-881'
_refine_ls_abs_structure_Flack -0.024(14)
_refine_ls_extinction_method none
_refine_ls_goodness_of_fit_ref 0.976
_refine_ls_hydrogen_treatment constr
_refine_ls_matrix_type full
_refine_ls_number_parameters 677
_refine_ls_number_reflns 12556
_refine_ls_number_restraints 0
_refine_ls_restrained_S_all 0.976
_refine_ls_R_factor_all 0.0333
_refine_ls_R_factor_gt 0.0281
_refine_ls_shift/su_max 0.003
_refine_ls_shift/su_mean 0.000
_refine_ls_structure_factor_coef Fsqd
_refine_ls_weighting_details 'calc w=1/[\s^2^(Fo^2^)+(0.0358P)^2^+3.4089P] where P=(Fo^2^+2Fc^2^)/3'
_refine_ls_weighting_scheme calc
_refine_ls_wR_factor_gt 0.0653
_refine_ls_wR_factor_ref 0.0681
_reflns_number_gt 11593
_reflns_number_total 12556
_reflns_threshold_expression >2sigma(I)
_cod_data_source_file om2008309_si_001.cif
_cod_data_source_block mo_dm11205_0m
_cod_depositor_comments
;
The following automatic conversions were performed:

'_symmetry_cell_setting' value 'Orthorhombic' changed to
'orthorhombic' according to
/home/saulius/struct/CIF-dictionaries/cif_core.dic dictionary named
'cif_core.dic' version 2.4.1 from 2010-06-29.

Automatic conversion script
Id: cif_fix_values 1715 2011-07-08 13:25:40Z adriana 
;
_cod_original_cell_volume 5758.8(8)
_cod_original_sg_symbol_H-M P2(1)2(1)2(1)
_cod_database_code 4065476

loop_
_symmetry_equiv_pos_as_xyz
'x, y, z'
'x+1/2, -y+1/2, -z'
'-x, y+1/2, -z+1/2'
'-x+1/2, -y, z+1/2'

loop_
_atom_site_label
_atom_site_type_symbol
_atom_site_fract_x
_atom_site_fract_y
_atom_site_fract_z
_atom_site_U_iso_or_equiv
_atom_site_adp_type
_atom_site_occupancy
_atom_site_symmetry_multiplicity
_atom_site_calc_flag
_atom_site_refinement_flags
Pd1 Pd 0.226397(17) 0.536971(9) -0.097180(6) 0.01440(4) Uani 1 1 d .
Cl1 Cl 0.31274(6) 0.51997(3) -0.17158(2) 0.02368(14) Uani 1 1 d .
Cl2 Cl 0.04653(6) 0.58353(4) -0.13356(2) 0.02396(14) Uani 1 1 d .
P1 P 0.39680(6) 0.48361(3) -0.06775(2) 0.01489(12) Uani 1 1 d .
S1 S -0.05968(6) 0.49708(3) 0.06661(2) 0.01825(13) Uani 1 1 d .
N1 N 0.15682(19) 0.55739(10) -0.03004(7) 0.0147(4) Uani 1 1 d .
N2 N 0.07503(19) 0.53009(11) 0.04220(7) 0.0159(4) Uani 1 1 d .
O1 O -0.04579(19) 0.42423(9) 0.06539(7) 0.0250(4) Uani 1 1 d .
O2 O -0.16539(17) 0.52823(11) 0.04295(7) 0.0251(4) Uani 1 1 d .
C1 C 0.4021(2) 0.46727(13) -0.00278(8) 0.0154(5) Uani 1 1 d .
C2 C 0.5066(2) 0.49308(13) 0.02393(9) 0.0188(5) Uani 1 1 d .
H2 H 0.5663 0.5222 0.0087 0.023 Uiso 1 1 calc R
C3 C 0.5215(2) 0.47619(13) 0.07121(10) 0.0215(6) Uani 1 1 d .
H3 H 0.5918 0.4936 0.0884 0.026 Uiso 1 1 calc R
C4 C 0.4343(2) 0.43331(13) 0.09476(10) 0.0187(5) Uani 1 1 d .
C5 C 0.4502(3) 0.41438(16) 0.14378(10) 0.0282(6) Uani 1 1 d .
H5 H 0.5203 0.4317 0.1612 0.034 Uiso 1 1 calc R
C6 C 0.3670(3) 0.37190(17) 0.16612(11) 0.0338(7) Uani 1 1 d .
H6 H 0.3795 0.3592 0.1987 0.041 Uiso 1 1 calc R
C7 C 0.2615(3) 0.34673(16) 0.14045(10) 0.0308(7) Uani 1 1 d .
H7 H 0.2036 0.3169 0.1560 0.037 Uiso 1 1 calc R
C8 C 0.2416(2) 0.36460(13) 0.09380(10) 0.0221(5) Uani 1 1 d .
H8 H 0.1687 0.3483 0.0776 0.026 Uiso 1 1 calc R
C9 C 0.3286(2) 0.40731(13) 0.06909(9) 0.0173(5) Uani 1 1 d .
C10 C 0.3134(2) 0.42486(12) 0.01923(9) 0.0153(5) Uani 1 1 d .
C11 C 0.2036(2) 0.39570(12) -0.00828(8) 0.0150(5) Uani 1 1 d .
C12 C 0.2014(2) 0.32530(12) -0.02306(9) 0.0170(5) Uani 1 1 d .
C13 C 0.2995(2) 0.27828(13) -0.01097(9) 0.0193(5) Uani 1 1 d .
H13 H 0.3691 0.2934 0.0077 0.023 Uiso 1 1 calc R
C14 C 0.2937(3) 0.21094(14) -0.02625(10) 0.0256(6) Uani 1 1 d .
H14 H 0.3590 0.1798 -0.0178 0.031 Uiso 1 1 calc R
C15 C 0.1921(3) 0.18786(14) -0.05421(10) 0.0260(6) Uani 1 1 d .
H15 H 0.1896 0.1413 -0.0644 0.031 Uiso 1 1 calc R
C16 C 0.0964(3) 0.23154(14) -0.06702(10) 0.0239(6) Uani 1 1 d .
H16 H 0.0283 0.2151 -0.0859 0.029 Uiso 1 1 calc R
C17 C 0.0993(3) 0.30162(13) -0.05200(9) 0.0196(5) Uani 1 1 d .
C18 C 0.0023(2) 0.34770(14) -0.06544(9) 0.0205(5) Uani 1 1 d .
H18 H -0.0646 0.3320 -0.0853 0.025 Uiso 1 1 calc R
C19 C 0.0038(2) 0.41448(13) -0.05019(9) 0.0185(5) Uani 1 1 d .
H19 H -0.0615 0.4452 -0.0593 0.022 Uiso 1 1 calc R
C20 C 0.1041(2) 0.43754(12) -0.02050(9) 0.0152(5) Uani 1 1 d .
C21 C 0.1089(2) 0.51009(12) -0.00437(9) 0.0138(5) Uani 1 1 d .
C22 C 0.1748(2) 0.62019(12) -0.00074(9) 0.0153(5) Uani 1 1 d .
H22 H 0.2651 0.6216 0.0094 0.018 Uiso 1 1 calc R
C23 C 0.0940(2) 0.60624(12) 0.04494(9) 0.0155(5) Uani 1 1 d .
H23 H 0.0109 0.6301 0.0419 0.019 Uiso 1 1 calc R
C24 C 0.5304(2) 0.53891(14) -0.08019(9) 0.0195(5) Uani 1 1 d .
C25 C 0.6366(3) 0.51673(17) -0.10494(13) 0.0367(7) Uani 1 1 d .
H25 H 0.6440 0.4702 -0.1149 0.044 Uiso 1 1 calc R
C26 C 0.7318(3) 0.56371(19) -0.11488(14) 0.0480(9) Uani 1 1 d .
H26 H 0.8043 0.5491 -0.1320 0.058 Uiso 1 1 calc R
C27 C 0.7224(3) 0.63086(16) -0.10028(12) 0.0378(7) Uani 1 1 d .
H27 H 0.7885 0.6623 -0.1071 0.045 Uiso 1 1 calc R
C28 C 0.6184(3) 0.65256(15) -0.07602(11) 0.0307(7) Uani 1 1 d .
H28 H 0.6121 0.6991 -0.0660 0.037 Uiso 1 1 calc R
C29 C 0.5220(3) 0.60704(14) -0.06590(11) 0.0273(6) Uani 1 1 d .
H29 H 0.4496 0.6225 -0.0491 0.033 Uiso 1 1 calc R
C30 C 0.4324(2) 0.39839(12) -0.09038(9) 0.0187(5) Uani 1 1 d .
C31 C 0.5388(3) 0.36399(15) -0.07276(11) 0.0266(6) Uani 1 1 d .
H31 H 0.5932 0.3863 -0.0506 0.032 Uiso 1 1 calc R
C32 C 0.5645(3) 0.29749(15) -0.08763(12) 0.0330(7) Uani 1 1 d .
H32 H 0.6376 0.2746 -0.0763 0.040 Uiso 1 1 calc R
C33 C 0.4837(3) 0.26446(15) -0.11898(11) 0.0313(7) Uani 1 1 d .
H33 H 0.5011 0.2186 -0.1287 0.038 Uiso 1 1 calc R
C34 C 0.3779(3) 0.29767(14) -0.13622(10) 0.0251(6) Uani 1 1 d .
H34 H 0.3228 0.2747 -0.1578 0.030 Uiso 1 1 calc R
C35 C 0.3522(3) 0.36458(14) -0.12197(9) 0.0203(5) Uani 1 1 d .
H35 H 0.2796 0.3874 -0.1339 0.024 Uiso 1 1 calc R
C36 C 0.1445(2) 0.68799(13) -0.02411(9) 0.0180(5) Uani 1 1 d .
C37 C 0.0289(3) 0.69921(14) -0.04604(10) 0.0210(5) Uani 1 1 d .
H37 H -0.0309 0.6630 -0.0482 0.025 Uiso 1 1 calc R
C38 C 0.0009(3) 0.76374(15) -0.06488(10) 0.0272(6) Uani 1 1 d .
H38 H -0.0777 0.7714 -0.0802 0.033 Uiso 1 1 calc R
C39 C 0.0874(3) 0.81674(14) -0.06128(10) 0.0284(6) Uani 1 1 d .
H39 H 0.0679 0.8607 -0.0742 0.034 Uiso 1 1 calc R
C40 C 0.2019(3) 0.80601(14) -0.03905(10) 0.0299(7) Uani 1 1 d .
H40 H 0.2602 0.8428 -0.0360 0.036 Uiso 1 1 calc R
C41 C 0.2316(3) 0.74122(13) -0.02110(9) 0.0226(5) Uani 1 1 d .
H41 H 0.3115 0.7334 -0.0068 0.027 Uiso 1 1 calc R
C42 C 0.1585(2) 0.62898(13) 0.09054(9) 0.0175(5) Uani 1 1 d .
C43 C 0.1049(3) 0.67971(14) 0.11901(10) 0.0242(6) Uani 1 1 d .
H43 H 0.0263 0.6994 0.1103 0.029 Uiso 1 1 calc R
C44 C 0.1667(4) 0.70177(17) 0.16046(11) 0.0361(8) Uani 1 1 d .
H44 H 0.1301 0.7366 0.1799 0.043 Uiso 1 1 calc R
C45 C 0.2799(4) 0.67342(17) 0.17321(11) 0.0393(8) Uani 1 1 d .
H45 H 0.3217 0.6887 0.2014 0.047 Uiso 1 1 calc R
C46 C 0.3336(3) 0.62259(17) 0.14517(11) 0.0325(7) Uani 1 1 d .
H46 H 0.4117 0.6028 0.1543 0.039 Uiso 1 1 calc R
C47 C 0.2734(3) 0.60039(13) 0.10360(9) 0.0230(5) Uani 1 1 d .
H47 H 0.3108 0.5658 0.0842 0.028 Uiso 1 1 calc R
C48 C -0.0512(2) 0.52756(13) 0.12534(8) 0.0179(5) Uani 1 1 d .
C49 C 0.0470(3) 0.50585(14) 0.15491(10) 0.0231(6) Uani 1 1 d .
H49 H 0.1084 0.4744 0.1433 0.028 Uiso 1 1 calc R
C50 C 0.0536(3) 0.53066(15) 0.20124(9) 0.0255(6) Uani 1 1 d .
H50 H 0.1207 0.5165 0.2215 0.031 Uiso 1 1 calc R
C51 C -0.0369(3) 0.57632(15) 0.21872(10) 0.0269(6) Uani 1 1 d .
C52 C -0.1358(3) 0.59588(15) 0.18891(10) 0.0266(6) Uani 1 1 d .
H52 H -0.1994 0.6256 0.2009 0.032 Uiso 1 1 calc R
C53 C -0.1429(3) 0.57249(15) 0.14188(10) 0.0231(6) Uani 1 1 d .
H53 H -0.2093 0.5870 0.1214 0.028 Uiso 1 1 calc R
C54 C -0.0240(4) 0.60501(19) 0.26881(12) 0.0429(8) Uani 1 1 d .
H54A H -0.0913 0.6385 0.2747 0.064 Uiso 1 1 calc R
H54B H 0.0579 0.6277 0.2721 0.064 Uiso 1 1 calc R
H54C H -0.0304 0.5675 0.2922 0.064 Uiso 1 1 calc R
C55 C 0.2325(3) 0.69919(16) 0.80630(11) 0.0315(6) Uani 1 1 d .
H55 H 0.2016 0.6506 0.8069 0.038 Uiso 1 1 calc R
C56 C 0.2641(4) 0.09615(19) 0.76336(14) 0.0464(8) Uani 1 1 d .
H56 H 0.2321 0.0478 0.7629 0.056 Uiso 1 1 calc R
C57 C 1.0059(4) 0.4322(2) 0.79870(13) 0.0475(9) Uani 1 1 d .
H57 H 1.0449 0.4615 0.8241 0.057 Uiso 1 1 calc R
Cl3 Cl 0.30760(10) 0.71684(5) 0.86038(3) 0.0501(2) Uani 1 1 d .
Cl4 Cl 0.10435(11) 0.75395(6) 0.79824(6) 0.0876(5) Uani 1 1 d .
Cl5 Cl 0.33819(14) 0.70875(7) 0.75890(4) 0.0755(4) Uani 1 1 d .
Cl6 Cl 0.29402(10) 0.11827(5) 0.82360(4) 0.0555(3) Uani 1 1 d .
Cl7 Cl 0.14683(10) 0.14869(7) 0.73915(4) 0.0704(3) Uani 1 1 d .
Cl8 Cl 0.39983(13) 0.09875(9) 0.72849(5) 0.0920(5) Uani 1 1 d .
Cl9 Cl 0.84587(11) 0.42389(8) 0.81122(6) 0.0860(4) Uani 1 1 d .
Cl10 Cl 1.03064(15) 0.47190(7) 0.74294(4) 0.0827(4) Uani 1 1 d .
Cl11 Cl 1.07875(10) 0.35074(5) 0.80024(4) 0.0546(3) Uani 1 1 d .

loop_
_atom_site_aniso_label
_atom_site_aniso_U_11
_atom_site_aniso_U_22
_atom_site_aniso_U_33
_atom_site_aniso_U_23
_atom_site_aniso_U_13
_atom_site_aniso_U_12
Pd1 0.01485(8) 0.01464(8) 0.01372(8) 0.00020(7) 0.00157(7) 0.00121(7)
Cl1 0.0274(3) 0.0266(4) 0.0170(3) 0.0002(2) 0.0061(2) 0.0055(2)
Cl2 0.0187(3) 0.0296(4) 0.0236(3) 0.0004(3) -0.0025(2) 0.0053(3)
P1 0.0142(3) 0.0141(3) 0.0163(3) -0.0005(2) 0.0013(2) -0.0001(2)
S1 0.0184(3) 0.0190(3) 0.0173(3) -0.0010(2) 0.0033(2) -0.0048(2)
N1 0.0166(10) 0.0127(10) 0.0147(10) -0.0002(8) 0.0002(8) 0.0028(8)
N2 0.0168(10) 0.0138(10) 0.0172(10) 0.0002(8) 0.0022(8) -0.0013(9)
O1 0.0318(11) 0.0178(10) 0.0255(10) -0.0027(8) 0.0091(9) -0.0091(8)
O2 0.0167(9) 0.0356(12) 0.0229(9) -0.0026(9) -0.0007(7) -0.0031(8)
C1 0.0181(11) 0.0127(11) 0.0152(10) -0.0019(10) -0.0005(9) 0.0023(10)
C2 0.0175(12) 0.0149(12) 0.0241(13) -0.0018(10) 0.0009(10) -0.0012(10)
C3 0.0215(13) 0.0186(14) 0.0244(13) -0.0064(10) -0.0072(10) 0.0005(10)
C4 0.0227(12) 0.0166(11) 0.0168(11) -0.0009(10) -0.0014(11) 0.0027(10)
C5 0.0279(15) 0.0347(16) 0.0220(13) -0.0011(12) -0.0097(12) -0.0035(13)
C6 0.0396(18) 0.0421(19) 0.0199(14) 0.0063(13) -0.0083(12) -0.0067(15)
C7 0.0370(17) 0.0309(15) 0.0244(13) 0.0084(11) -0.0049(12) -0.0113(13)
C8 0.0243(14) 0.0202(12) 0.0217(12) -0.0017(10) -0.0019(11) -0.0023(10)
C9 0.0193(12) 0.0135(12) 0.0190(12) -0.0004(10) -0.0001(10) 0.0037(10)
C10 0.0174(12) 0.0124(12) 0.0163(11) -0.0033(9) -0.0003(9) 0.0028(9)
C11 0.0153(13) 0.0167(12) 0.0130(10) 0.0017(9) 0.0018(9) -0.0016(9)
C12 0.0199(14) 0.0149(12) 0.0162(11) 0.0015(9) 0.0031(10) -0.0026(10)
C13 0.0214(14) 0.0166(12) 0.0199(12) 0.0003(10) -0.0013(10) 0.0007(10)
C14 0.0313(16) 0.0186(13) 0.0268(14) 0.0021(11) 0.0002(12) 0.0047(11)
C15 0.0375(17) 0.0119(12) 0.0286(14) -0.0049(11) 0.0033(12) -0.0010(11)
C16 0.0263(14) 0.0193(13) 0.0260(14) -0.0062(11) 0.0016(12) -0.0073(11)
C17 0.0238(13) 0.0156(13) 0.0193(12) -0.0008(10) 0.0029(10) -0.0047(10)
C18 0.0186(13) 0.0254(14) 0.0176(12) -0.0040(11) -0.0025(10) -0.0052(11)
C19 0.0150(12) 0.0190(13) 0.0214(12) 0.0004(10) -0.0006(10) 0.0008(10)
C20 0.0173(12) 0.0137(11) 0.0146(11) -0.0004(9) 0.0022(9) -0.0002(9)
C21 0.0111(11) 0.0135(11) 0.0168(11) -0.0008(9) -0.0015(9) 0.0016(9)
C22 0.0167(12) 0.0135(12) 0.0157(12) -0.0011(9) 0.0017(9) -0.0004(9)
C23 0.0172(12) 0.0128(11) 0.0166(11) 0.0002(9) 0.0013(9) 0.0005(9)
C24 0.0172(12) 0.0203(12) 0.0210(11) 0.0038(11) -0.0007(9) -0.0056(11)
C25 0.0268(15) 0.0336(17) 0.050(2) -0.0051(14) 0.0117(14) -0.0048(12)
C26 0.0255(16) 0.047(2) 0.072(2) -0.0055(18) 0.0202(17) -0.0067(16)
C27 0.0255(14) 0.0424(17) 0.0455(17) 0.0074(15) -0.0037(16) -0.0168(14)
C28 0.0385(18) 0.0210(14) 0.0327(16) 0.0050(12) -0.0079(13) -0.0066(13)
C29 0.0295(15) 0.0218(14) 0.0305(15) 0.0031(12) 0.0047(12) -0.0019(11)
C30 0.0225(13) 0.0143(12) 0.0194(13) 0.0007(10) 0.0048(10) 0.0027(9)
C31 0.0216(14) 0.0240(15) 0.0343(16) -0.0042(12) -0.0037(12) 0.0037(11)
C32 0.0301(16) 0.0241(15) 0.0448(19) -0.0023(13) -0.0025(14) 0.0112(12)
C33 0.0377(18) 0.0192(14) 0.0368(16) -0.0066(12) 0.0074(13) 0.0039(13)
C34 0.0304(15) 0.0199(14) 0.0251(14) -0.0045(11) 0.0014(11) -0.0045(11)
C35 0.0221(13) 0.0206(13) 0.0181(12) 0.0034(10) 0.0030(10) -0.0010(11)
C36 0.0238(13) 0.0144(12) 0.0157(12) 0.0000(10) 0.0048(10) 0.0002(10)
C37 0.0227(14) 0.0174(13) 0.0230(13) -0.0009(10) 0.0018(11) 0.0005(10)
C38 0.0324(16) 0.0244(14) 0.0247(14) 0.0033(12) -0.0002(12) 0.0083(12)
C39 0.0450(18) 0.0152(13) 0.0250(14) 0.0037(11) 0.0060(13) 0.0031(12)
C40 0.0456(19) 0.0174(13) 0.0267(14) 0.0016(11) 0.0038(13) -0.0064(13)
C41 0.0267(14) 0.0185(12) 0.0228(12) 0.0000(10) 0.0006(12) -0.0032(11)
C42 0.0215(13) 0.0154(12) 0.0155(12) 0.0010(10) 0.0032(10) -0.0052(9)
C43 0.0329(15) 0.0180(13) 0.0218(13) -0.0004(11) 0.0052(12) -0.0036(12)
C44 0.056(2) 0.0288(17) 0.0237(15) -0.0091(12) 0.0102(14) -0.0101(15)
C45 0.052(2) 0.0443(19) 0.0219(14) -0.0015(13) -0.0061(15) -0.0224(18)
C46 0.0287(16) 0.0426(19) 0.0262(15) 0.0100(14) -0.0053(12) -0.0096(14)
C47 0.0236(12) 0.0244(13) 0.0209(12) 0.0035(10) -0.0008(12) -0.0038(11)
C48 0.0206(12) 0.0186(13) 0.0146(11) 0.0011(10) 0.0032(9) -0.0049(10)
C49 0.0251(14) 0.0209(14) 0.0233(13) 0.0004(11) 0.0035(11) 0.0008(11)
C50 0.0252(13) 0.0289(15) 0.0223(13) 0.0047(12) -0.0028(10) 0.0024(12)
C51 0.0362(16) 0.0275(16) 0.0170(13) 0.0007(11) 0.0011(11) 0.0019(12)
C52 0.0266(15) 0.0276(15) 0.0255(14) -0.0013(12) 0.0069(11) 0.0067(12)
C53 0.0208(13) 0.0275(15) 0.0210(13) 0.0019(11) 0.0028(10) 0.0001(11)
C54 0.053(2) 0.051(2) 0.0250(16) -0.0064(15) -0.0026(15) 0.0118(17)
C55 0.0343(16) 0.0307(15) 0.0295(14) 0.0014(12) -0.0098(13) -0.0067(13)
C56 0.047(2) 0.0395(19) 0.053(2) 0.0051(16) -0.0036(18) 0.0002(17)
C57 0.047(2) 0.059(2) 0.0367(19) -0.0201(17) -0.0105(16) 0.0130(18)
Cl3 0.0681(7) 0.0524(5) 0.0296(4) 0.0005(4) -0.0138(4) -0.0254(5)
Cl4 0.0452(6) 0.0509(6) 0.1665(15) 0.0288(8) -0.0365(8) -0.0003(5)
Cl5 0.1003(9) 0.0907(9) 0.0353(5) -0.0123(5) 0.0221(6) -0.0341(7)
Cl6 0.0645(7) 0.0481(5) 0.0540(5) -0.0028(4) -0.0208(5) 0.0058(5)
Cl7 0.0445(6) 0.1003(9) 0.0665(7) 0.0248(7) -0.0130(5) 0.0113(6)
Cl8 0.0616(7) 0.1382(13) 0.0762(8) 0.0489(9) 0.0171(6) 0.0305(8)
Cl9 0.0413(6) 0.1082(11) 0.1084(11) -0.0493(9) -0.0013(6) 0.0107(6)
Cl10 0.1224(11) 0.0866(9) 0.0392(5) -0.0082(6) -0.0019(6) 0.0398(8)
Cl11 0.0544(6) 0.0584(6) 0.0511(5) -0.0195(5) -0.0171(4) 0.0169(5)

loop_
_atom_type_symbol
_atom_type_description
_atom_type_scat_dispersion_real
_atom_type_scat_dispersion_imag
_atom_type_scat_source
C C 0.0033 0.0016 'International Tables Vol C Tables 4.2.6.8 and 6.1.1.4'
H H 0.0000 0.0000 'International Tables Vol C Tables 4.2.6.8 and 6.1.1.4'
N N 0.0061 0.0033 'International Tables Vol C Tables 4.2.6.8 and 6.1.1.4'
O O 0.0106 0.0060 'International Tables Vol C Tables 4.2.6.8 and 6.1.1.4'
P P 0.1023 0.0942 'International Tables Vol C Tables 4.2.6.8 and 6.1.1.4'
S S 0.1246 0.1234 'International Tables Vol C Tables 4.2.6.8 and 6.1.1.4'
Cl Cl 0.1484 0.1585 'International Tables Vol C Tables 4.2.6.8 and 6.1.1.4'
Pd Pd -0.9988 1.0072 'International Tables Vol C Tables 4.2.6.8 and 6.1.1.4'

loop_
_geom_angle_atom_site_label_1
_geom_angle_atom_site_label_2
_geom_angle_atom_site_label_3
_geom_angle
N1 Pd1 P1 92.65(6)
N1 Pd1 Cl1 176.34(6)
P1 Pd1 Cl1 86.65(2)
N1 Pd1 Cl2 91.53(6)
P1 Pd1 Cl2 174.16(3)
Cl1 Pd1 Cl2 89.43(2)
C30 P1 C24 108.21(12)
C30 P1 C1 100.27(12)
C24 P1 C1 105.47(11)
C30 P1 Pd1 117.65(9)
C24 P1 Pd1 106.67(9)
C1 P1 Pd1 117.72(8)
O1 S1 O2 119.31(13)
O1 S1 N2 106.10(11)
O2 S1 N2 108.24(11)
O1 S1 C48 110.79(12)
O2 S1 C48 109.17(12)
N2 S1 C48 101.70(11)
C21 N1 C22 109.7(2)
C21 N1 Pd1 121.17(17)
C22 N1 Pd1 128.06(15)
C21 N2 C23 106.69(19)
C21 N2 S1 118.61(17)
C23 N2 S1 117.64(16)
C10 C1 C2 120.2(2)
C10 C1 P1 120.97(18)
C2 C1 P1 118.47(19)
C3 C2 C1 120.6(2)
C3 C2 H2 119.7
C1 C2 H2 119.7
C2 C3 C4 121.0(2)
C2 C3 H3 119.5
C4 C3 H3 119.5
C3 C4 C9 119.6(2)
C3 C4 C5 121.5(2)
C9 C4 C5 118.9(2)
C6 C5 C4 121.2(3)
C6 C5 H5 119.4
C4 C5 H5 119.4
C5 C6 C7 119.5(3)
C5 C6 H6 120.3
C7 C6 H6 120.3
C8 C7 C6 121.1(3)
C8 C7 H7 119.4
C6 C7 H7 119.4
C7 C8 C9 120.7(3)
C7 C8 H8 119.6
C9 C8 H8 119.6
C8 C9 C4 118.5(2)
C8 C9 C10 122.2(2)
C4 C9 C10 119.3(2)
C1 C10 C9 119.3(2)
C1 C10 C11 121.4(2)
C9 C10 C11 119.3(2)
C20 C11 C12 118.8(2)
C20 C11 C10 119.8(2)
C12 C11 C10 121.3(2)
C13 C12 C17 118.8(2)
C13 C12 C11 122.3(2)
C17 C12 C11 118.9(2)
C14 C13 C12 120.2(2)
C14 C13 H13 119.9
C12 C13 H13 119.9
C13 C14 C15 120.6(3)
C13 C14 H14 119.7
C15 C14 H14 119.7
C16 C15 C14 121.0(2)
C16 C15 H15 119.5
C14 C15 H15 119.5
C15 C16 C17 120.0(3)
C15 C16 H16 120.0
C17 C16 H16 120.0
C18 C17 C16 120.8(3)
C18 C17 C12 119.9(2)
C16 C17 C12 119.3(2)
C19 C18 C17 120.7(2)
C19 C18 H18 119.7
C17 C18 H18 119.7
C18 C19 C20 119.4(2)
C18 C19 H19 120.3
C20 C19 H19 120.3
C11 C20 C19 122.2(2)
C11 C20 C21 117.5(2)
C19 C20 C21 120.2(2)
N1 C21 N2 115.0(2)
N1 C21 C20 122.1(2)
N2 C21 C20 122.4(2)
N1 C22 C36 117.1(2)
N1 C22 C23 103.66(19)
C36 C22 C23 112.9(2)
N1 C22 H22 107.6
C36 C22 H22 107.6
C23 C22 H22 107.6
N2 C23 C42 113.2(2)
N2 C23 C22 101.80(18)
C42 C23 C22 112.8(2)
N2 C23 H23 109.6
C42 C23 H23 109.6
C22 C23 H23 109.6
C29 C24 C25 119.4(3)
C29 C24 P1 117.5(2)
C25 C24 P1 123.0(2)
C26 C25 C24 119.0(3)
C26 C25 H25 120.5
C24 C25 H25 120.5
C27 C26 C25 120.9(3)
C27 C26 H26 119.5
C25 C26 H26 119.5
C28 C27 C26 120.1(3)
C28 C27 H27 120.0
C26 C27 H27 120.0
C27 C28 C29 120.2(3)
C27 C28 H28 119.9
C29 C28 H28 119.9
C28 C29 C24 120.4(3)
C28 C29 H29 119.8
C24 C29 H29 119.8
C35 C30 C31 119.3(2)
C35 C30 P1 121.7(2)
C31 C30 P1 118.8(2)
C32 C31 C30 120.0(3)
C32 C31 H31 120.0
C30 C31 H31 120.0
C33 C32 C31 120.1(3)
C33 C32 H32 120.0
C31 C32 H32 120.0
C34 C33 C32 120.5(3)
C34 C33 H33 119.8
C32 C33 H33 119.8
C33 C34 C35 119.9(3)
C33 C34 H34 120.1
C35 C34 H34 120.1
C34 C35 C30 120.3(3)
C34 C35 H35 119.8
C30 C35 H35 119.8
C37 C36 C41 119.8(2)
C37 C36 C22 121.1(2)
C41 C36 C22 118.9(2)
C36 C37 C38 119.7(3)
C36 C37 H37 120.1
C38 C37 H37 120.1
C39 C38 C37 120.1(3)
C39 C38 H38 119.9
C37 C38 H38 119.9
C40 C39 C38 120.3(3)
C40 C39 H39 119.9
C38 C39 H39 119.9
C39 C40 C41 119.9(3)
C39 C40 H40 120.1
C41 C40 H40 120.1
C36 C41 C40 120.1(3)
C36 C41 H41 120.0
C40 C41 H41 120.0
C43 C42 C47 119.6(2)
C43 C42 C23 120.3(2)
C47 C42 C23 120.1(2)
C42 C43 C44 120.0(3)
C42 C43 H43 120.0
C44 C43 H43 120.0
C45 C44 C43 120.2(3)
C45 C44 H44 119.9
C43 C44 H44 119.9
C44 C45 C46 120.2(3)
C44 C45 H45 119.9
C46 C45 H45 119.9
C45 C46 C47 120.2(3)
C45 C46 H46 119.9
C47 C46 H46 119.9
C42 C47 C46 119.8(3)
C42 C47 H47 120.1
C46 C47 H47 120.1
C53 C48 C49 121.2(2)
C53 C48 S1 119.3(2)
C49 C48 S1 119.4(2)
C50 C49 C48 119.1(3)
C50 C49 H49 120.5
C48 C49 H49 120.5
C49 C50 C51 120.9(3)
C49 C50 H50 119.6
C51 C50 H50 119.6
C52 C51 C50 119.0(3)
C52 C51 C54 121.3(3)
C50 C51 C54 119.7(3)
C53 C52 C51 121.0(3)
C53 C52 H52 119.5
C51 C52 H52 119.5
C48 C53 C52 118.8(3)
C48 C53 H53 120.6
C52 C53 H53 120.6
C51 C54 H54A 109.5
C51 C54 H54B 109.5
H54A C54 H54B 109.5
C51 C54 H54C 109.5
H54A C54 H54C 109.5
H54B C54 H54C 109.5
Cl3 C55 Cl4 110.45(18)
Cl3 C55 Cl5 109.90(18)
Cl4 C55 Cl5 109.86(18)
Cl3 C55 H55 108.9
Cl4 C55 H55 108.9
Cl5 C55 H55 108.9
Cl8 C56 Cl7 111.0(2)
Cl8 C56 Cl6 112.1(2)
Cl7 C56 Cl6 110.7(2)
Cl8 C56 H56 107.6
Cl7 C56 H56 107.6
Cl6 C56 H56 107.6
Cl9 C57 Cl10 111.3(2)
Cl9 C57 Cl11 109.9(2)
Cl10 C57 Cl11 110.6(2)
Cl9 C57 H57 108.3
Cl10 C57 H57 108.3
Cl11 C57 H57 108.3

loop_
_geom_bond_atom_site_label_1
_geom_bond_atom_site_label_2
_geom_bond_distance
Pd1 N1 2.051(2)
Pd1 P1 2.2416(7)
Pd1 Cl1 2.2920(6)
Pd1 Cl2 2.3447(7)
P1 C30 1.813(3)
P1 C24 1.813(3)
P1 C1 1.840(2)
S1 O1 1.4250(19)
S1 O2 1.436(2)
S1 N2 1.709(2)
S1 C48 1.744(2)
N1 C21 1.272(3)
N1 C22 1.482(3)
N2 C21 1.402(3)
N2 C23 1.497(3)
C1 C10 1.394(3)
C1 C2 1.428(3)
C2 C3 1.368(4)
C2 H2 0.9500
C3 C4 1.408(4)
C3 H3 0.9500
C4 C9 1.424(4)
C4 C5 1.426(4)
C5 C6 1.361(4)
C5 H5 0.9500
C6 C7 1.417(4)
C6 H6 0.9500
C7 C8 1.363(4)
C7 H7 0.9500
C8 C9 1.421(4)
C8 H8 0.9500
C9 C10 1.441(3)
C10 C11 1.506(3)
C11 C20 1.377(3)
C11 C12 1.430(3)
C12 C13 1.427(4)
C12 C17 1.428(4)
C13 C14 1.379(4)
C13 H13 0.9500
C14 C15 1.405(4)
C14 H14 0.9500
C15 C16 1.372(4)
C15 H15 0.9500
C16 C17 1.426(4)
C16 H16 0.9500
C17 C18 1.416(4)
C18 C19 1.367(4)
C18 H18 0.9500
C19 C20 1.421(4)
C19 H19 0.9500
C20 C21 1.482(3)
C22 C36 1.506(3)
C22 C23 1.559(3)
C22 H22 1.0000
C23 C42 1.510(3)
C23 H23 1.0000
C24 C29 1.387(4)
C24 C25 1.391(4)
C25 C26 1.390(4)
C25 H25 0.9500
C26 C27 1.372(5)
C26 H26 0.9500
C27 C28 1.362(5)
C27 H27 0.9500
C28 C29 1.383(4)
C28 H28 0.9500
C29 H29 0.9500
C30 C35 1.390(4)
C30 C31 1.402(4)
C31 C32 1.385(4)
C31 H31 0.9500
C32 C33 1.383(5)
C32 H32 0.9500
C33 C34 1.382(4)
C33 H33 0.9500
C34 C35 1.388(4)
C34 H34 0.9500
C35 H35 0.9500
C36 C37 1.389(4)
C36 C41 1.391(4)
C37 C38 1.393(4)
C37 H37 0.9500
C38 C39 1.384(4)
C38 H38 0.9500
C39 C40 1.380(5)
C39 H39 0.9500
C40 C41 1.392(4)
C40 H40 0.9500
C41 H41 0.9500
C42 C43 1.388(4)
C42 C47 1.390(4)
C43 C44 1.396(4)
C43 H43 0.9500
C44 C45 1.369(5)
C44 H44 0.9500
C45 C46 1.383(5)
C45 H45 0.9500
C46 C47 1.392(4)
C46 H46 0.9500
C47 H47 0.9500
C48 C53 1.387(4)
C48 C49 1.395(4)
C49 C50 1.381(4)
C49 H49 0.9500
C50 C51 1.397(4)
C50 H50 0.9500
C51 C52 1.392(4)
C51 C54 1.510(4)
C52 C53 1.390(4)
C52 H52 0.9500
C53 H53 0.9500
C54 H54A 0.9800
C54 H54B 0.9800
C54 H54C 0.9800
C55 Cl3 1.740(3)
C55 Cl4 1.742(3)
C55 Cl5 1.744(3)
C55 H55 1.0000
C56 Cl8 1.739(4)
C56 Cl7 1.747(4)
C56 Cl6 1.763(4)
C56 H56 1.0000
C57 Cl9 1.743(4)
C57 Cl10 1.756(4)
C57 Cl11 1.763(4)
C57 H57 1.0000
